data_4020996
loop_
_publ_author_name
'Jye-Shane Yang'
'Yan-Duo Lin'
'Yu-Hsi Lin'
'Fen-Ling Liao'

_publ_section_title
;
 Zn(II)-Induced Ground-State \p-Deconjugation and
 Excited-State Electron Transfer in
 N,N-Bis(2-pyridyl)amino-Substituted Arenes
;
_journal_name_full 'Journal of Organic Chemistry'
_journal_page_first 3517
_journal_page_last 3525
_journal_paper_doi 10.1021/jo049902z
_journal_volume 69
_journal_year 2004
_chemical_formula_sum 'C37 H30 N4'
_chemical_formula_weight 530.65
_space_group_IT_number 61
_symmetry_cell_setting orthorhombic
_symmetry_space_group_name_Hall '-P 2ac 2ab'
_symmetry_space_group_name_H-M 'P b c a'
_cell_angle_alpha 90.00
_cell_angle_beta 90.00
_cell_angle_gamma 90.00
_cell_formula_units_Z 8
_cell_length_a 11.4912(5)
_cell_length_b 16.0724(7)
_cell_length_c 30.9077(14)
_cell_measurement_temperature 295(2)
_cell_volume 5708.4(4)
_diffrn_ambient_temperature 295(2)
_exptl_crystal_density_diffrn 1.235
_cod_depositor_comments
;
The following automatic conversions were performed:
'_symmetry_cell_setting' value 'Orthorhombic' changed to 'orthorhombic'
according to '/home/saulius/struct/CIF-dictionaries/cif_core.dic'
dictionary named 'cif_core.dic' version 2.4.1 from 2010-06-29.

Automatic conversion script
Id: cif_fix_enum 1527 2010-12-29 10:47:43Z saulius 
;
_cod_database_code 4020996

loop_
_symmetry_equiv_pos_as_xyz
'x, y, z'
'-x+1/2, -y, z+1/2'
'-x, y+1/2, -z+1/2'
'x+1/2, -y+1/2, -z'
'-x, -y, -z'
'x-1/2, y, -z-1/2'
'x, -y-1/2, z-1/2'
'-x-1/2, y-1/2, z'

loop_
_atom_site_label
_atom_site_type_symbol
_atom_site_fract_x
_atom_site_fract_y
_atom_site_fract_z
_atom_site_U_iso_or_equiv
_atom_site_adp_type
_atom_site_occupancy
_atom_site_symmetry_multiplicity
_atom_site_calc_flag
_atom_site_refinement_flags
_atom_site_disorder_assembly
_atom_site_disorder_group
N1 N 1.57117(12) 0.54083(9) 0.70446(5) 0.0543(4) Uani 1 1 d . . .
N2 N 0.70667(12) 0.10991(8) 0.53323(5) 0.0466(4) Uani 1 1 d . . .
N3 N 0.81967(14) 0.02117(10) 0.49181(5) 0.0600(4) Uani 1 1 d . . .
N4 N 0.57892(14) 0.19468(9) 0.57062(5) 0.0583(4) Uani 1 1 d . . .
C1 C 1.68675(15) 0.51846(12) 0.69256(6) 0.0483(5) Uani 1 1 d . . .
C2 C 1.71771(18) 0.43533(12) 0.69055(7) 0.0634(6) Uani 1 1 d . . .
C3 C 1.8296(2) 0.41329(14) 0.67804(8) 0.0784(7) Uani 1 1 d . . .
C4 C 1.90971(19) 0.47294(18) 0.66832(7) 0.0778(7) Uani 1 1 d . . .
C5 C 1.87979(18) 0.55444(14) 0.67035(6) 0.0663(6) Uani 1 1 d . . .
C6 C 1.76844(17) 0.57800(11) 0.68209(6) 0.0534(5) Uani 1 1 d . . .
C7 C 1.55067(15) 0.61025(11) 0.73142(6) 0.0467(5) Uani 1 1 d . . .
C8 C 1.62951(16) 0.63042(11) 0.76382(6) 0.0560(5) Uani 1 1 d . . .
C9 C 1.61184(18) 0.70009(13) 0.78897(7) 0.0668(6) Uani 1 1 d . . .
C10 C 1.5153(2) 0.74895(13) 0.78363(8) 0.0711(6) Uani 1 1 d . . .
C11 C 1.43534(18) 0.72797(12) 0.75233(7) 0.0642(6) Uani 1 1 d . . .
C12 C 1.45280(16) 0.65963(11) 0.72608(6) 0.0511(5) Uani 1 1 d . . .
C13 C 1.47818(15) 0.49879(11) 0.68341(6) 0.0466(5) Uani 1 1 d . . .
C14 C 1.38175(16) 0.47150(11) 0.70602(6) 0.0514(5) Uani 1 1 d . . .
C15 C 1.29390(16) 0.42869(11) 0.68458(7) 0.0566(5) Uani 1 1 d . . .
C16 C 1.30122(16) 0.41231(11) 0.64035(7) 0.0525(5) Uani 1 1 d . . .
C17 C 1.39753(18) 0.44087(11) 0.61849(6) 0.0588(5) Uani 1 1 d . . .
C18 C 1.48430(16) 0.48335(12) 0.63948(7) 0.0576(5) Uani 1 1 d . . .
C19 C 1.21149(17) 0.36863(12) 0.61481(7) 0.0665(6) Uani 1 1 d . . .
C20 C 1.12604(18) 0.32297(12) 0.62799(7) 0.0652(6) Uani 1 1 d . . .
C21 C 1.03583(16) 0.28595(11) 0.59906(7) 0.0543(5) Uani 1 1 d . . .
C22 C 0.96421(18) 0.22328(13) 0.61403(7) 0.0683(6) Uani 1 1 d . . .
C23 C 0.87881(17) 0.18910(11) 0.58817(6) 0.0594(6) Uani 1 1 d . . .
C24 C 0.86063(14) 0.21709(10) 0.54659(6) 0.0407(4) Uani 1 1 d . . .
C25 C 0.93037(15) 0.28088(10) 0.53179(6) 0.0457(5) Uani 1 1 d . . .
C26 C 1.01704(16) 0.31438(11) 0.55725(7) 0.0518(5) Uani 1 1 d . . .
C27 C 0.76807(15) 0.18325(10) 0.51708(6) 0.0486(5) Uani 1 1 d . . .
C28 C 0.76119(15) 0.03189(10) 0.52849(6) 0.0452(5) Uani 1 1 d . . .
C29 C 0.75799(17) -0.02722(11) 0.56112(6) 0.0541(5) Uani 1 1 d . . .
C30 C 0.81772(19) -0.10055(11) 0.55512(7) 0.0637(6) Uani 1 1 d . . .
C31 C 0.88001(19) -0.11208(12) 0.51790(9) 0.0706(6) Uani 1 1 d . . .
C32 C 0.87839(19) -0.05061(14) 0.48760(7) 0.0723(6) Uani 1 1 d . . .
C33 C 0.59972(16) 0.11967(11) 0.55389(6) 0.0456(5) Uani 1 1 d . . .
C34 C 0.51666(17) 0.05652(11) 0.55468(6) 0.0549(5) Uani 1 1 d . . .
C35 C 0.41112(19) 0.07235(14) 0.57290(7) 0.0708(6) Uani 1 1 d . . .
C36 C 0.38812(19) 0.14901(17) 0.58994(7) 0.0768(6) Uani 1 1 d . . .
C37 C 0.4739(2) 0.20742(13) 0.58809(7) 0.0700(6) Uani 1 1 d . . .
H2A H 1.6622 0.3938 0.6984 0.080 Uiso 1 1 d . . .
H3A H 1.8460 0.3567 0.6774 0.080 Uiso 1 1 d . . .
H4A H 1.9890 0.4564 0.6601 0.080 Uiso 1 1 d . . .
H5A H 1.9345 0.5989 0.6635 0.080 Uiso 1 1 d . . .
H6A H 1.7467 0.6385 0.6840 0.080 Uiso 1 1 d . . .
H8A H 1.6986 0.5971 0.7677 0.080 Uiso 1 1 d . . .
H9A H 1.6686 0.7124 0.8107 0.080 Uiso 1 1 d . . .
H10A H 1.5020 0.7975 0.8012 0.080 Uiso 1 1 d . . .
H11A H 1.3677 0.7631 0.7470 0.080 Uiso 1 1 d . . .
H12A H 1.3973 0.6468 0.7042 0.080 Uiso 1 1 d . . .
H14A H 1.3794 0.4802 0.7381 0.080 Uiso 1 1 d . . .
H15A H 1.2311 0.4127 0.7014 0.080 Uiso 1 1 d . . .
H17A H 1.4027 0.4319 0.5859 0.080 Uiso 1 1 d . . .
H18A H 1.5503 0.5037 0.6222 0.080 Uiso 1 1 d . . .
H19A H 1.2158 0.3744 0.5822 0.080 Uiso 1 1 d . . .
H20A H 1.1198 0.3152 0.6610 0.080 Uiso 1 1 d . . .
H22A H 0.9758 0.2033 0.6449 0.080 Uiso 1 1 d . . .
H23A H 0.8268 0.1452 0.5993 0.080 Uiso 1 1 d . . .
H25A H 0.9181 0.2993 0.5030 0.080 Uiso 1 1 d . . .
H26A H 1.0627 0.3597 0.5460 0.080 Uiso 1 1 d . . .
H27A H 0.7103 0.2270 0.5110 0.080 Uiso 1 1 d . . .
H27B H 0.8074 0.1691 0.4889 0.080 Uiso 1 1 d . . .
H29A H 0.7131 -0.0168 0.5873 0.080 Uiso 1 1 d . . .
H30A H 0.8214 -0.1409 0.5781 0.080 Uiso 1 1 d . . .
H31A H 0.9283 -0.1622 0.5134 0.080 Uiso 1 1 d . . .
H32A H 0.9184 -0.0589 0.4593 0.080 Uiso 1 1 d . . .
H34A H 0.5317 0.0048 0.5422 0.080 Uiso 1 1 d . . .
H35A H 0.3541 0.0303 0.5729 0.080 Uiso 1 1 d . . .
H36A H 0.3116 0.1602 0.6033 0.080 Uiso 1 1 d . . .
H37A H 0.4627 0.2612 0.5999 0.080 Uiso 1 1 d . . .

loop_
_atom_site_aniso_label
_atom_site_aniso_U_11
_atom_site_aniso_U_22
_atom_site_aniso_U_33
_atom_site_aniso_U_23
_atom_site_aniso_U_13
_atom_site_aniso_U_12
N1 0.0339(9) 0.0643(10) 0.0646(11) -0.0229(8) 0.0005(8) -0.0071(8)
N2 0.0441(9) 0.0367(8) 0.0591(11) 0.0006(7) -0.0016(8) -0.0038(7)
N3 0.0619(11) 0.0522(10) 0.0659(12) -0.0052(9) 0.0079(10) 0.0003(9)
N4 0.0606(11) 0.0490(10) 0.0653(12) -0.0053(8) -0.0027(10) 0.0049(8)
C1 0.0390(11) 0.0573(12) 0.0486(12) -0.0116(10) -0.0025(9) -0.0029(10)
C2 0.0571(14) 0.0589(13) 0.0740(16) -0.0076(11) 0.0013(12) -0.0012(11)
C3 0.0730(17) 0.0732(16) 0.0890(19) -0.0149(13) -0.0023(14) 0.0219(14)
C4 0.0498(15) 0.109(2) 0.0746(17) -0.0181(15) 0.0038(12) 0.0142(15)
C5 0.0475(14) 0.0936(17) 0.0578(14) -0.0075(12) 0.0071(11) -0.0117(12)
C6 0.0455(12) 0.0634(12) 0.0513(13) -0.0079(10) 0.0016(10) -0.0058(10)
C7 0.0412(11) 0.0485(11) 0.0503(12) -0.0081(10) 0.0057(10) -0.0070(9)
C8 0.0413(11) 0.0654(13) 0.0613(14) -0.0160(11) -0.0036(11) -0.0024(10)
C9 0.0564(14) 0.0793(15) 0.0648(15) -0.0257(12) -0.0032(12) -0.0088(12)
C10 0.0690(16) 0.0584(13) 0.0860(18) -0.0237(12) 0.0052(14) -0.0030(12)
C11 0.0572(14) 0.0569(13) 0.0784(16) -0.0055(12) 0.0049(13) 0.0054(11)
C12 0.0471(12) 0.0531(12) 0.0530(13) -0.0044(10) 0.0010(10) -0.0033(10)
C13 0.0380(11) 0.0496(11) 0.0522(13) -0.0095(9) -0.0009(10) -0.0024(8)
C14 0.0435(11) 0.0601(12) 0.0507(12) -0.0058(10) 0.0016(10) -0.0061(10)
C15 0.0431(12) 0.0565(12) 0.0702(15) -0.0013(11) 0.0058(11) -0.0073(9)
C16 0.0489(13) 0.0471(11) 0.0616(15) -0.0097(10) -0.0118(11) -0.0019(9)
C17 0.0584(14) 0.0647(13) 0.0534(14) -0.0113(10) -0.0041(11) -0.0083(11)
C18 0.0523(13) 0.0678(13) 0.0528(14) -0.0067(11) 0.0025(11) -0.0122(10)
C19 0.0569(14) 0.0658(14) 0.0769(16) -0.0049(12) -0.0066(12) -0.0025(11)
C20 0.0612(14) 0.0648(14) 0.0696(16) 0.0045(11) -0.0086(12) -0.0103(12)
C21 0.0507(13) 0.0502(12) 0.0619(15) -0.0044(10) -0.0139(11) -0.0050(10)
C22 0.0797(16) 0.0691(14) 0.0561(14) 0.0164(11) -0.0236(12) -0.0225(12)
C23 0.0655(14) 0.0587(12) 0.0541(14) 0.0094(10) -0.0146(11) -0.0222(11)
C24 0.0416(11) 0.0375(10) 0.0430(11) -0.0021(8) -0.0014(9) -0.0009(8)
C25 0.0469(11) 0.0462(11) 0.0440(12) 0.0013(9) 0.0007(10) -0.0044(9)
C26 0.0459(12) 0.0465(12) 0.0628(14) 0.0004(10) 0.0039(11) -0.0080(9)
C27 0.0522(12) 0.0418(10) 0.0517(12) 0.0042(9) -0.0068(10) -0.0072(9)
C28 0.0415(11) 0.0393(11) 0.0548(13) -0.0063(10) -0.0087(10) -0.0053(9)
C29 0.0613(13) 0.0440(11) 0.0571(13) 0.0011(10) -0.0067(11) 0.0000(10)
C30 0.0653(14) 0.0456(12) 0.0802(17) 0.0042(11) -0.0120(13) -0.0007(10)
C31 0.0622(15) 0.0443(12) 0.105(2) -0.0109(13) 0.0040(14) 0.0042(11)
C32 0.0709(16) 0.0624(15) 0.0836(18) -0.0125(13) 0.0136(13) -0.0003(13)
C33 0.0471(12) 0.0416(11) 0.0481(12) 0.0027(9) -0.0101(10) -0.0008(9)
C34 0.0511(13) 0.0488(12) 0.0649(14) -0.0004(10) -0.0055(11) -0.0072(10)
C35 0.0548(14) 0.0772(16) 0.0803(17) 0.0074(13) -0.0030(13) -0.0116(12)
C36 0.0603(15) 0.0968(18) 0.0733(17) 0.0041(14) 0.0131(13) 0.0085(14)
C37 0.0795(18) 0.0623(15) 0.0684(16) -0.0066(12) 0.0011(13) 0.0151(13)

loop_
_geom_bond_atom_site_label_1
_geom_bond_atom_site_label_2
_geom_bond_distance
_geom_bond_site_symmetry_2
_geom_bond_publ_flag
N1 C7 1.412(2) . ?
N1 C13 1.422(2) . ?
N1 C1 1.424(2) . ?
N2 C33 1.394(2) . ?
N2 C28 1.409(2) . ?
N2 C27 1.462(2) . ?
N3 C28 1.329(2) . ?
N3 C32 1.343(2) . ?
N4 C33 1.333(2) . ?
N4 C37 1.338(2) . ?
C1 C6 1.379(2) . ?
C1 C2 1.384(2) . ?
C2 C3 1.389(3) . ?
C3 C4 1.363(3) . ?
C4 C5 1.356(3) . ?
C5 C6 1.383(3) . ?
C7 C12 1.386(2) . ?
C7 C8 1.389(2) . ?
C8 C9 1.378(2) . ?
C9 C10 1.369(3) . ?
C10 C11 1.376(3) . ?
C11 C12 1.380(2) . ?
C13 C14 1.382(2) . ?
C13 C18 1.382(2) . ?
C14 C15 1.390(2) . ?
C15 C16 1.395(3) . ?
C16 C17 1.375(3) . ?
C16 C19 1.476(3) . ?
C17 C18 1.371(2) . ?
C19 C20 1.292(2) . ?
C20 C21 1.493(3) . ?
C21 C22 1.380(2) . ?
C21 C26 1.388(2) . ?
C22 C23 1.380(2) . ?
C23 C24 1.378(2) . ?
C24 C25 1.379(2) . ?
C24 C27 1.503(2) . ?
C25 C26 1.379(2) . ?
C28 C29 1.386(2) . ?
C29 C30 1.376(2) . ?
C30 C31 1.368(3) . ?
C31 C32 1.362(3) . ?
C33 C34 1.393(2) . ?
C34 C35 1.361(3) . ?
C35 C36 1.366(3) . ?
C36 C37 1.362(3) . ?

loop_
_cod_related_entry_id
_cod_related_entry_database
_cod_related_entry_code
1 ChemSpider 30658488
